data_1504278
loop_
_publ_author_name
'Pal, Ujjwal'
'Ranatunga, Sujeewa'
'Ariyarathna, Yamuna'
'Del Valle, Juan R.'

_publ_section_title
;
 Total synthesis of the putative structure of lucentamycin A.
;
_journal_issue 22
_journal_name_full 'Organic letters'
_journal_page_first 5298
_journal_page_last 5301
_journal_paper_doi 10.1021/ol902251c
_journal_volume 11
_journal_year 2009
_chemical_absolute_configuration ad
_chemical_formula_moiety 'C23 H41 Cl N2 O5'
_chemical_formula_sum 'C23 H41 Cl N2 O5'
_chemical_formula_weight 461.03
_chemical_name_systematic
; 
 ? 
;
_space_group_IT_number 145
_symmetry_cell_setting trigonal
_symmetry_space_group_name_Hall 'P 32'
_symmetry_space_group_name_H-M 'P 32'
_atom_sites_solution_hydrogens geom
_atom_sites_solution_primary direct
_atom_sites_solution_secondary difmap
_audit_creation_method SHELXL-97
_cell_angle_alpha 90.00
_cell_angle_beta 90.00
_cell_angle_gamma 120.00
_cell_formula_units_Z 6
_cell_length_a 13.3942(5)
_cell_length_b 13.3942(5)
_cell_length_c 27.3937(14)
_cell_measurement_reflns_used 7999
_cell_measurement_temperature 183(2)
_cell_measurement_theta_max 28.23
_cell_measurement_theta_min 2.30
_cell_volume 4256.1(3)
_computing_cell_refinement 'Bruker SAINT'
_computing_data_collection 'Bruker APEX2'
_computing_data_reduction 'Bruker SAINT'
_computing_molecular_graphics 'Bruker SHELXTL'
_computing_publication_material 'Bruker SHELXTL'
_computing_structure_refinement 'SHELXL-97 (Sheldrick, 1997)'
_computing_structure_solution 'SHELXS-97 (Sheldrick, 1990)'
_diffrn_ambient_temperature 183(2)
_diffrn_measured_fraction_theta_full 0.988
_diffrn_measured_fraction_theta_max 0.988
_diffrn_measurement_device_type 'Bruker APEX-II CCD'
_diffrn_measurement_method '\f and \w scans'
_diffrn_radiation_monochromator graphite
_diffrn_radiation_source 'fine-focus sealed tube'
_diffrn_radiation_type MoK\a
_diffrn_radiation_wavelength 0.71073
_diffrn_reflns_av_R_equivalents 0.1217
_diffrn_reflns_av_sigmaI/netI 0.1378
_diffrn_reflns_limit_h_max 17
_diffrn_reflns_limit_h_min -17
_diffrn_reflns_limit_k_max 17
_diffrn_reflns_limit_k_min -17
_diffrn_reflns_limit_l_max 36
_diffrn_reflns_limit_l_min -36
_diffrn_reflns_number 73437
_diffrn_reflns_theta_full 28.52
_diffrn_reflns_theta_max 28.52
_diffrn_reflns_theta_min 2.84
_diffrn_standards_number 0
_exptl_absorpt_coefficient_mu 0.165
_exptl_absorpt_correction_T_max 0.9868
_exptl_absorpt_correction_T_min 0.9365
_exptl_absorpt_correction_type multi-scan
_exptl_absorpt_process_details Bruker,SADABS
_exptl_crystal_colour colorless
_exptl_crystal_density_diffrn 1.079
_exptl_crystal_density_meas ?
_exptl_crystal_density_method 'not measured'
_exptl_crystal_description plate
_exptl_crystal_F_000 1500
_exptl_crystal_size_max 0.40
_exptl_crystal_size_mid 0.15
_exptl_crystal_size_min 0.08
_platon_squeeze_details
;
;
_refine_diff_density_max 0.232
_refine_diff_density_min -0.362
_refine_diff_density_rms 0.048
_refine_ls_abs_structure_details 'Flack H D (1983), Acta Cryst. A39, 876-881'
_refine_ls_abs_structure_Flack 0.03(7)
_refine_ls_extinction_method none
_refine_ls_goodness_of_fit_ref 0.852
_refine_ls_hydrogen_treatment noref
_refine_ls_matrix_type full
_refine_ls_number_parameters 579
_refine_ls_number_reflns 14089
_refine_ls_number_restraints 1
_refine_ls_restrained_S_all 0.852
_refine_ls_R_factor_all 0.1624
_refine_ls_R_factor_gt 0.0639
_refine_ls_shift/su_max 0.001
_refine_ls_shift/su_mean 0.000
_refine_ls_structure_factor_coef Fsqd
_refine_ls_weighting_details 'calc w=1/[\s^2^(Fo^2^)+(0.0857P)^2^+0.0000P] where P=(Fo^2^+2Fc^2^)/3'
_refine_ls_weighting_scheme calc
_refine_ls_wR_factor_gt 0.1418
_refine_ls_wR_factor_ref 0.1724
_reflns_number_gt 5595
_reflns_number_total 14089
_reflns_threshold_expression >2sigma(I)
_cod_data_source_file ol902251c_si_003.cif
_cod_data_source_block jdv4s
_cod_depositor_comments
;
The following automatic conversions were performed:

'_symmetry_cell_setting' value 'Trigonal' changed to 'trigonal'
according to /home/saulius/struct/CIF-dictionaries/cif_core.dic
dictionary named 'cif_core.dic' version 2.4.2 from 2011-04-26.

Automatic conversion script
Id: cif_fix_values 1715 2011-07-08 13:25:40Z adriana 

The following automatic conversions were performed:

'_exptl_crystal_density_meas' value 'none' was changed to '?' - the
value is perceived as not measured.

Automatic conversion script
Id: cif_fix_values 3008 2015-01-20 13:52:24Z robertas 
;
_cod_original_sg_symbol_H-M P3(2)
_cod_database_code 1504278

loop_
_symmetry_equiv_pos_as_xyz
'x, y, z'
'-y, x-y, z+2/3'
'-x+y, -x, z+1/3'

loop_
_atom_site_label
_atom_site_type_symbol
_atom_site_fract_x
_atom_site_fract_y
_atom_site_fract_z
_atom_site_U_iso_or_equiv
_atom_site_adp_type
_atom_site_occupancy
_atom_site_symmetry_multiplicity
_atom_site_calc_flag
_atom_site_refinement_flags
Cl1 Cl 0.14361(11) 0.11686(15) 0.04055(5) 0.1055(5) Uani 1 1 d .
N1A N 0.5784(2) 0.4467(2) 0.07038(10) 0.0421(7) Uani 1 1 d .
H1A H 0.5554 0.4137 0.0416 0.051 Uiso 1 1 calc R
N2A N 0.5802(3) 0.2076(3) 0.12030(11) 0.0454(7) Uani 1 1 d .
H2A H 0.5549 0.1600 0.1453 0.054 Uiso 1 1 calc R
O1A O 0.6032(2) 0.4207(2) 0.15002(9) 0.0518(6) Uani 1 1 d .
O2A O 0.4350(3) 0.5378(3) 0.05722(14) 0.0863(10) Uani 1 1 d .
O3A O 0.5697(3) 0.7075(2) 0.08860(11) 0.0705(8) Uani 1 1 d .
O4A O 0.7176(2) 0.2906(3) 0.06234(9) 0.0570(7) Uani 1 1 d .
O5A O 0.7404(2) 0.2009(3) 0.12794(11) 0.0702(8) Uani 1 1 d .
C1A C 0.2892(4) 0.2315(4) 0.05230(17) 0.0725(13) Uani 1 1 d .
H1A1 H 0.3437 0.2161 0.0339 0.087 Uiso 1 1 calc R
H1A2 H 0.2979 0.3051 0.0403 0.087 Uiso 1 1 calc R
C2A C 0.3195(3) 0.2432(3) 0.10495(14) 0.0500(10) Uani 1 1 d .
C3A C 0.2882(3) 0.2989(4) 0.13593(18) 0.0695(13) Uani 1 1 d .
H3A H 0.3127 0.3044 0.1689 0.083 Uiso 1 1 calc R
C4A C 0.2170(4) 0.3541(5) 0.1232(2) 0.0928(17) Uani 1 1 d .
H4A1 H 0.1625 0.3100 0.0972 0.139 Uiso 1 1 calc R
H4A2 H 0.2679 0.4334 0.1122 0.139 Uiso 1 1 calc R
H4A3 H 0.1743 0.3548 0.1522 0.139 Uiso 1 1 calc R
C5A C 0.3902(3) 0.1910(3) 0.12276(13) 0.0468(9) Uani 1 1 d .
H5A H 0.4002 0.2045 0.1588 0.056 Uiso 1 1 calc R
C6A C 0.3311(4) 0.0607(4) 0.11478(16) 0.0643(12) Uani 1 1 d .
H6A1 H 0.2553 0.0233 0.1306 0.096 Uiso 1 1 calc R
H6A2 H 0.3785 0.0312 0.1290 0.096 Uiso 1 1 calc R
H6A3 H 0.3217 0.0441 0.0797 0.096 Uiso 1 1 calc R
C7A C 0.5116(3) 0.2529(3) 0.09995(12) 0.0404(8) Uani 1 1 d .
H7A H 0.5043 0.2385 0.0640 0.048 Uiso 1 1 calc R
C8A C 0.5698(3) 0.3817(3) 0.10880(13) 0.0393(8) Uani 1 1 d .
C9A C 0.6246(3) 0.5707(3) 0.07456(13) 0.0458(9) Uani 1 1 d .
H9A H 0.6667 0.5980 0.1063 0.055 Uiso 1 1 calc R
C10A C 0.7094(4) 0.6331(4) 0.03224(15) 0.0627(12) Uani 1 1 d .
H10A H 0.6653 0.6091 0.0013 0.075 Uiso 1 1 calc R
H10B H 0.7397 0.7169 0.0360 0.075 Uiso 1 1 calc R
C11A C 0.8113(4) 0.6136(5) 0.02727(19) 0.0816(14) Uani 1 1 d .
H11A H 0.7787 0.5294 0.0210 0.098 Uiso 1 1 calc R
C12A C 0.8808(5) 0.6406(7) 0.0728(2) 0.132(3) Uani 1 1 d .
H12A H 0.9059 0.7199 0.0828 0.198 Uiso 1 1 calc R
H12B H 0.9485 0.6324 0.0668 0.198 Uiso 1 1 calc R
H12C H 0.8338 0.5873 0.0987 0.198 Uiso 1 1 calc R
C13A C 0.8824(6) 0.6752(7) -0.0158(3) 0.142(3) Uani 1 1 d .
H13A H 0.9191 0.7585 -0.0106 0.214 Uiso 1 1 calc R
H13B H 0.8332 0.6538 -0.0449 0.214 Uiso 1 1 calc R
H13C H 0.9419 0.6539 -0.0206 0.214 Uiso 1 1 calc R
C14A C 0.5308(4) 0.6008(4) 0.07272(15) 0.0599(11) Uani 1 1 d .
C15A C 0.5048(5) 0.7677(4) 0.0824(2) 0.0811(15) Uani 1 1 d .
C16A C 0.3924(7) 0.7095(6) 0.1101(3) 0.132(3) Uani 1 1 d .
H16A H 0.3434 0.6315 0.0973 0.198 Uiso 1 1 calc R
H16B H 0.3531 0.7541 0.1063 0.198 Uiso 1 1 calc R
H16C H 0.4078 0.7052 0.1448 0.198 Uiso 1 1 calc R
C17A C 0.4844(8) 0.7756(6) 0.0284(3) 0.133(3) Uani 1 1 d .
H17A H 0.5581 0.8093 0.0109 0.200 Uiso 1 1 calc R
H17B H 0.4497 0.8243 0.0238 0.200 Uiso 1 1 calc R
H17C H 0.4323 0.6983 0.0156 0.200 Uiso 1 1 calc R
C18A C 0.5886(7) 0.8841(5) 0.1033(4) 0.155(3) Uani 1 1 d .
H18A H 0.6031 0.8755 0.1377 0.233 Uiso 1 1 calc R
H18B H 0.5560 0.9351 0.1008 0.233 Uiso 1 1 calc R
H18C H 0.6612 0.9175 0.0851 0.233 Uiso 1 1 calc R
C19A C 0.6828(3) 0.2393(3) 0.10051(14) 0.0465(9) Uani 1 1 d .
C20A C 0.8602(4) 0.2336(4) 0.11626(18) 0.0709(13) Uani 1 1 d .
C21A C 0.9360(4) 0.3630(4) 0.1130(2) 0.0859(15) Uani 1 1 d .
H21A H 0.9144 0.3915 0.0842 0.129 Uiso 1 1 calc R
H21B H 1.0168 0.3829 0.1103 0.129 Uiso 1 1 calc R
H21C H 0.9260 0.3987 0.1425 0.129 Uiso 1 1 calc R
C22A C 0.8648(5) 0.1795(5) 0.0699(3) 0.114(2) Uani 1 1 d .
H22A H 0.7938 0.1052 0.0660 0.171 Uiso 1 1 calc R
H22B H 0.9312 0.1675 0.0704 0.171 Uiso 1 1 calc R
H22C H 0.8725 0.2301 0.0426 0.171 Uiso 1 1 calc R
C23A C 0.8889(6) 0.1818(8) 0.1588(3) 0.159(4) Uani 1 1 d .
H23A H 0.8968 0.2264 0.1883 0.239 Uiso 1 1 calc R
H23B H 0.9616 0.1832 0.1523 0.239 Uiso 1 1 calc R
H23C H 0.8271 0.1019 0.1634 0.239 Uiso 1 1 calc R
Cl2 Cl 0.39118(10) 0.54891(12) 0.23173(5) 0.0809(4) Uani 1 1 d .
N1B N 0.7752(3) 0.5234(2) 0.23369(10) 0.0472(8) Uani 1 1 d .
H1B H 0.7374 0.5028 0.2059 0.057 Uiso 1 1 calc R
N2B N 0.5870(3) 0.2555(2) 0.28921(11) 0.0485(8) Uani 1 1 d .
H2B H 0.6121 0.2575 0.3191 0.058 Uiso 1 1 calc R
O1B O 0.7801(2) 0.4727(2) 0.31195(9) 0.0466(6) Uani 1 1 d .
O2B O 0.7921(2) 0.7167(2) 0.19422(12) 0.0669(8) Uani 1 1 d .
O3B O 0.9667(2) 0.8269(2) 0.22948(11) 0.0628(8) Uani 1 1 d .
O4B O 0.5106(3) 0.1430(2) 0.22232(10) 0.0613(7) Uani 1 1 d .
O5B O 0.5109(3) 0.0689(2) 0.29671(10) 0.0620(7) Uani 1 1 d .
C1B C 0.5246(4) 0.5463(4) 0.23176(15) 0.0568(10) Uani 1 1 d .
H1B1 H 0.5184 0.4868 0.2086 0.068 Uiso 1 1 calc R
H1B2 H 0.5880 0.6219 0.2206 0.068 Uiso 1 1 calc R
C2B C 0.5521(3) 0.5211(3) 0.28122(14) 0.0445(9) Uani 1 1 d .
C3B C 0.5994(4) 0.6018(3) 0.31527(16) 0.0571(11) Uani 1 1 d .
H3B H 0.6142 0.5784 0.3459 0.069 Uiso 1 1 calc R
C4B C 0.6315(4) 0.7239(4) 0.3109(2) 0.0833(14) Uani 1 1 d .
H4B1 H 0.6232 0.7411 0.2768 0.125 Uiso 1 1 calc R
H4B2 H 0.7117 0.7729 0.3213 0.125 Uiso 1 1 calc R
H4B3 H 0.5808 0.7389 0.3317 0.125 Uiso 1 1 calc R
C5B C 0.5213(3) 0.3973(3) 0.29237(14) 0.0485(9) Uani 1 1 d .
H5B H 0.5320 0.3936 0.3283 0.058 Uiso 1 1 calc R
C6B C 0.3974(3) 0.3106(3) 0.28176(17) 0.0639(12) Uani 1 1 d .
H6B1 H 0.3471 0.3308 0.3000 0.096 Uiso 1 1 calc R
H6B2 H 0.3816 0.2337 0.2916 0.096 Uiso 1 1 calc R
H6B3 H 0.3827 0.3107 0.2467 0.096 Uiso 1 1 calc R
C7B C 0.6041(3) 0.3628(3) 0.26704(13) 0.0409(8) Uani 1 1 d .
H7B H 0.5851 0.3497 0.2315 0.049 Uiso 1 1 calc R
C8B C 0.7278(3) 0.4567(3) 0.27300(14) 0.0425(9) Uani 1 1 d .
C9B C 0.8877(3) 0.6294(3) 0.23522(13) 0.0440(9) Uani 1 1 d .
H9B H 0.9121 0.6455 0.2702 0.053 Uiso 1 1 calc R
C10B C 0.9844(4) 0.6269(4) 0.20680(17) 0.0726(13) Uani 1 1 d .
H10C H 0.9522 0.5899 0.1749 0.087 Uiso 1 1 calc R
H10D H 1.0437 0.7078 0.1999 0.087 Uiso 1 1 calc R
C11B C 1.0402(7) 0.5729(11) 0.2267(3) 0.187(5) Uani 1 1 d .
H11B H 0.9814 0.4894 0.2231 0.225 Uiso 1 1 calc R
C12B C 1.1383(6) 0.5856(9) 0.1937(4) 0.169(4) Uani 1 1 d .
H12D H 1.1223 0.5092 0.1830 0.253 Uiso 1 1 calc R
H12E H 1.2110 0.6234 0.2119 0.253 Uiso 1 1 calc R
H12F H 1.1443 0.6323 0.1651 0.253 Uiso 1 1 calc R
C13B C 1.0736(6) 0.5804(7) 0.2753(3) 0.147(3) Uani 1 1 d .
H13D H 1.1332 0.6598 0.2827 0.221 Uiso 1 1 calc R
H13E H 1.1045 0.5286 0.2809 0.221 Uiso 1 1 calc R
H13F H 1.0068 0.5579 0.2965 0.221 Uiso 1 1 calc R
C14B C 0.8728(4) 0.7265(3) 0.21701(15) 0.0489(9) Uani 1 1 d .
C15B C 0.9805(5) 0.9397(4) 0.21381(19) 0.0768(15) Uani 1 1 d .
C16B C 0.9804(5) 0.9433(4) 0.1588(2) 0.0975(18) Uani 1 1 d .
H16D H 1.0218 0.9059 0.1459 0.146 Uiso 1 1 calc R
H16E H 1.0185 1.0237 0.1479 0.146 Uiso 1 1 calc R
H16F H 0.9007 0.9027 0.1469 0.146 Uiso 1 1 calc R
C17B C 0.8876(6) 0.9535(5) 0.2369(2) 0.113(2) Uani 1 1 d .
H17D H 0.8138 0.9013 0.2212 0.170 Uiso 1 1 calc R
H17E H 0.9048 1.0333 0.2330 0.170 Uiso 1 1 calc R
H17F H 0.8829 0.9350 0.2717 0.170 Uiso 1 1 calc R
C18B C 1.0998(6) 1.0227(5) 0.2342(3) 0.129(3) Uani 1 1 d .
H18D H 1.0957 1.0251 0.2699 0.193 Uiso 1 1 calc R
H18E H 1.1268 1.1000 0.2209 0.193 Uiso 1 1 calc R
H18F H 1.1536 0.9965 0.2249 0.193 Uiso 1 1 calc R
C19B C 0.5349(4) 0.1557(3) 0.26555(15) 0.0532(10) Uani 1 1 d .
C20B C 0.4388(5) -0.0530(3) 0.28043(19) 0.0829(17) Uani 1 1 d .
C21B C 0.5002(7) -0.0801(5) 0.2416(2) 0.124(3) Uani 1 1 d .
H21D H 0.4975 -0.0442 0.2108 0.186 Uiso 1 1 calc R
H21E H 0.4625 -0.1638 0.2372 0.186 Uiso 1 1 calc R
H21F H 0.5806 -0.0501 0.2513 0.186 Uiso 1 1 calc R
C22B C 0.3201(5) -0.0698(5) 0.2656(3) 0.123(2) Uani 1 1 d .
H22D H 0.2864 -0.0508 0.2933 0.185 Uiso 1 1 calc R
H22E H 0.2690 -0.1502 0.2560 0.185 Uiso 1 1 calc R
H22F H 0.3297 -0.0191 0.2381 0.185 Uiso 1 1 calc R
C23B C 0.4307(7) -0.1172(4) 0.3278(2) 0.119(2) Uani 1 1 d .
H23D H 0.5084 -0.0969 0.3386 0.178 Uiso 1 1 calc R
H23E H 0.3853 -0.2005 0.3221 0.178 Uiso 1 1 calc R
H23F H 0.3934 -0.0954 0.3530 0.178 Uiso 1 1 calc R

loop_
_atom_site_aniso_label
_atom_site_aniso_U_11
_atom_site_aniso_U_22
_atom_site_aniso_U_33
_atom_site_aniso_U_23
_atom_site_aniso_U_13
_atom_site_aniso_U_12
Cl1 0.0603(8) 0.1543(14) 0.0709(9) -0.0175(9) -0.0162(6) 0.0303(8)
N1A 0.0435(17) 0.0490(18) 0.0292(16) 0.0039(14) -0.0049(13) 0.0195(14)
N2A 0.0514(19) 0.0575(19) 0.0330(17) 0.0087(14) 0.0050(14) 0.0316(16)
O1A 0.0647(17) 0.0553(15) 0.0270(14) -0.0044(12) -0.0068(12) 0.0236(13)
O2A 0.063(2) 0.077(2) 0.126(3) 0.000(2) -0.010(2) 0.0406(19)
O3A 0.088(2) 0.0540(18) 0.073(2) -0.0031(15) 0.0001(17) 0.0377(17)
O4A 0.0501(15) 0.090(2) 0.0309(15) 0.0003(14) -0.0019(12) 0.0351(15)
O5A 0.0680(19) 0.095(2) 0.0645(19) 0.0224(17) -0.0006(15) 0.0537(17)
C1A 0.049(2) 0.101(3) 0.058(3) 0.012(3) -0.004(2) 0.029(2)
C2A 0.035(2) 0.067(3) 0.042(2) 0.002(2) 0.0015(17) 0.021(2)
C3A 0.045(2) 0.093(3) 0.072(3) 0.001(3) -0.006(2) 0.036(2)
C4A 0.060(3) 0.122(4) 0.120(5) -0.004(4) -0.002(3) 0.063(3)
C5A 0.049(2) 0.055(2) 0.035(2) 0.0031(17) 0.0089(17) 0.0244(19)
C6A 0.059(3) 0.059(3) 0.056(3) 0.004(2) 0.011(2) 0.015(2)
C7A 0.043(2) 0.051(2) 0.0294(18) -0.0026(16) 0.0031(16) 0.0252(18)
C8A 0.0379(19) 0.057(2) 0.0269(19) 0.0002(18) -0.0014(16) 0.0270(18)
C9A 0.049(2) 0.044(2) 0.039(2) -0.0044(17) -0.0081(17) 0.0193(18)
C10A 0.060(3) 0.068(3) 0.052(3) 0.029(2) 0.011(2) 0.026(2)
C11A 0.085(3) 0.090(4) 0.067(3) 0.015(3) 0.022(3) 0.041(3)
C12A 0.082(4) 0.191(8) 0.101(5) -0.016(5) -0.020(4) 0.051(4)
C13A 0.107(5) 0.182(7) 0.132(6) 0.071(5) 0.063(5) 0.068(5)
C14A 0.075(3) 0.059(3) 0.047(3) 0.013(2) 0.006(2) 0.035(3)
C15A 0.112(4) 0.071(3) 0.085(4) 0.018(3) 0.022(3) 0.064(3)
C16A 0.161(7) 0.138(6) 0.146(6) 0.032(5) 0.053(5) 0.111(5)
C17A 0.210(8) 0.132(6) 0.122(6) 0.036(4) 0.023(5) 0.133(6)
C18A 0.147(6) 0.068(4) 0.259(10) -0.042(5) -0.019(6) 0.061(4)
C19A 0.056(2) 0.057(2) 0.035(2) -0.0036(19) -0.007(2) 0.035(2)
C20A 0.053(3) 0.099(4) 0.082(4) 0.003(3) -0.007(2) 0.054(3)
C21A 0.064(3) 0.085(4) 0.105(4) -0.022(3) -0.033(3) 0.034(3)
C22A 0.076(4) 0.100(4) 0.171(7) -0.050(4) 0.007(4) 0.048(3)
C23A 0.101(5) 0.211(8) 0.201(8) 0.095(7) 0.001(5) 0.105(6)
Cl2 0.0833(8) 0.1137(10) 0.0733(8) 0.0067(7) -0.0066(7) 0.0699(8)
N1B 0.072(2) 0.0479(18) 0.0266(16) 0.0044(14) -0.0006(15) 0.0331(17)
N2B 0.069(2) 0.0384(18) 0.0360(18) 0.0044(14) -0.0091(16) 0.0254(16)
O1B 0.0562(15) 0.0518(15) 0.0328(15) 0.0065(12) 0.0027(12) 0.0276(13)
O2B 0.0577(18) 0.0647(18) 0.079(2) 0.0312(15) 0.0050(16) 0.0313(15)
O3B 0.073(2) 0.0495(17) 0.0645(19) 0.0138(14) 0.0119(15) 0.0292(16)
O4B 0.092(2) 0.0557(16) 0.0319(16) -0.0025(13) -0.0053(14) 0.0333(16)
O5B 0.094(2) 0.0409(15) 0.0417(15) 0.0072(13) -0.0049(14) 0.0272(15)
C1B 0.069(3) 0.067(3) 0.051(3) 0.009(2) 0.001(2) 0.046(2)
C2B 0.052(2) 0.045(2) 0.047(2) 0.0062(19) 0.0033(18) 0.0321(18)
C3B 0.065(3) 0.056(3) 0.055(3) 0.003(2) 0.007(2) 0.033(2)
C4B 0.089(4) 0.067(3) 0.101(4) -0.021(3) -0.001(3) 0.044(3)
C5B 0.055(2) 0.059(2) 0.031(2) 0.0061(17) -0.0001(17) 0.028(2)
C6B 0.052(3) 0.053(3) 0.080(3) 0.003(2) -0.005(2) 0.022(2)
C7B 0.052(2) 0.038(2) 0.0306(19) -0.0031(15) -0.0078(16) 0.0208(18)
C8B 0.067(3) 0.042(2) 0.031(2) -0.0012(17) 0.0027(19) 0.037(2)
C9B 0.050(2) 0.051(2) 0.039(2) 0.0028(17) 0.0012(17) 0.031(2)
C10B 0.091(3) 0.090(3) 0.064(3) 0.018(2) 0.018(3) 0.066(3)
C11B 0.145(7) 0.428(16) 0.091(5) -0.084(7) -0.046(5) 0.220(10)
C12B 0.098(5) 0.238(10) 0.204(9) -0.050(7) 0.005(5) 0.109(6)
C13B 0.105(5) 0.172(7) 0.168(8) 0.022(6) -0.032(5) 0.072(5)
C14B 0.052(2) 0.052(3) 0.048(2) 0.0136(19) 0.016(2) 0.030(2)
C15B 0.104(4) 0.045(3) 0.086(4) 0.020(2) 0.024(3) 0.040(3)
C16B 0.131(5) 0.079(3) 0.091(4) 0.046(3) 0.047(4) 0.059(3)
C17B 0.176(6) 0.079(4) 0.106(5) 0.038(3) 0.078(5) 0.078(4)
C18B 0.143(6) 0.052(3) 0.130(5) -0.003(3) 0.017(5) 0.003(4)
C19B 0.063(3) 0.049(2) 0.046(3) 0.002(2) 0.002(2) 0.028(2)
C20B 0.125(4) 0.035(2) 0.073(4) -0.001(2) -0.037(3) 0.028(3)
C21B 0.233(8) 0.063(3) 0.083(4) -0.023(3) -0.014(5) 0.080(5)
C22B 0.115(5) 0.068(4) 0.135(6) 0.007(3) -0.029(4) 0.007(3)
C23B 0.186(6) 0.043(3) 0.095(4) 0.006(3) -0.022(4) 0.033(3)

loop_
_atom_type_symbol
_atom_type_description
_atom_type_scat_dispersion_real
_atom_type_scat_dispersion_imag
_atom_type_scat_source
C C 0.0033 0.0016 'International Tables Vol C Tables 4.2.6.8 and 6.1.1.4'
H H 0.0000 0.0000 'International Tables Vol C Tables 4.2.6.8 and 6.1.1.4'
N N 0.0061 0.0033 'International Tables Vol C Tables 4.2.6.8 and 6.1.1.4'
O O 0.0106 0.0060 'International Tables Vol C Tables 4.2.6.8 and 6.1.1.4'
Cl Cl 0.1484 0.1585 'International Tables Vol C Tables 4.2.6.8 and 6.1.1.4'

loop_
_geom_angle_atom_site_label_1
_geom_angle_atom_site_label_2
_geom_angle_atom_site_label_3
_geom_angle
C8A N1A C9A 122.0(3)
C8A N1A H1A 119.0
C9A N1A H1A 119.0
C19A N2A C7A 118.7(3)
C19A N2A H2A 120.6
C7A N2A H2A 120.6
C14A O3A C15A 122.3(4)
C19A O5A C20A 120.8(3)
C2A C1A Cl1 112.6(3)
C2A C1A H1A1 109.1
Cl1 C1A H1A1 109.1
C2A C1A H1A2 109.1
Cl1 C1A H1A2 109.1
H1A1 C1A H1A2 107.8
C3A C2A C1A 122.3(4)
C3A C2A C5A 120.0(4)
C1A C2A C5A 117.8(4)
C2A C3A C4A 125.6(4)
C2A C3A H3A 117.2
C4A C3A H3A 117.2
C3A C4A H4A1 109.5
C3A C4A H4A2 109.5
H4A1 C4A H4A2 109.5
C3A C4A H4A3 109.5
H4A1 C4A H4A3 109.5
H4A2 C4A H4A3 109.5
C2A C5A C6A 113.3(3)
C2A C5A C7A 110.9(3)
C6A C5A C7A 111.1(3)
C2A C5A H5A 107.1
C6A C5A H5A 107.1
C7A C5A H5A 107.1
C5A C6A H6A1 109.5
C5A C6A H6A2 109.5
H6A1 C6A H6A2 109.5
C5A C6A H6A3 109.5
H6A1 C6A H6A3 109.5
H6A2 C6A H6A3 109.5
N2A C7A C8A 110.1(3)
N2A C7A C5A 109.9(3)
C8A C7A C5A 110.5(3)
N2A C7A H7A 108.8
C8A C7A H7A 108.8
C5A C7A H7A 108.8
O1A C8A N1A 123.6(3)
O1A C8A C7A 120.0(3)
N1A C8A C7A 116.4(3)
N1A C9A C14A 111.6(3)
N1A C9A C10A 109.6(3)
C14A C9A C10A 108.5(3)
N1A C9A H9A 109.0
C14A C9A H9A 109.0
C10A C9A H9A 109.0
C11A C10A C9A 117.1(3)
C11A C10A H10A 108.0
C9A C10A H10A 108.0
C11A C10A H10B 108.0
C9A C10A H10B 108.0
H10A C10A H10B 107.3
C13A C11A C12A 112.5(5)
C13A C11A C10A 111.0(5)
C12A C11A C10A 113.0(5)
C13A C11A H11A 106.6
C12A C11A H11A 106.6
C10A C11A H11A 106.6
C11A C12A H12A 109.5
C11A C12A H12B 109.5
H12A C12A H12B 109.5
C11A C12A H12C 109.5
H12A C12A H12C 109.5
H12B C12A H12C 109.5
C11A C13A H13A 109.5
C11A C13A H13B 109.5
H13A C13A H13B 109.5
C11A C13A H13C 109.5
H13A C13A H13C 109.5
H13B C13A H13C 109.5
O2A C14A O3A 125.2(4)
O2A C14A C9A 124.4(4)
O3A C14A C9A 110.4(4)
O3A C15A C18A 100.7(5)
O3A C15A C16A 111.8(4)
C18A C15A C16A 112.1(6)
O3A C15A C17A 109.3(4)
C18A C15A C17A 111.5(6)
C16A C15A C17A 111.0(6)
C15A C16A H16A 109.5
C15A C16A H16B 109.5
H16A C16A H16B 109.5
C15A C16A H16C 109.5
H16A C16A H16C 109.5
H16B C16A H16C 109.5
C15A C17A H17A 109.5
C15A C17A H17B 109.5
H17A C17A H17B 109.5
C15A C17A H17C 109.5
H17A C17A H17C 109.5
H17B C17A H17C 109.5
C15A C18A H18A 109.5
C15A C18A H18B 109.5
H18A C18A H18B 109.5
C15A C18A H18C 109.5
H18A C18A H18C 109.5
H18B C18A H18C 109.5
O4A C19A N2A 125.2(3)
O4A C19A O5A 124.5(4)
N2A C19A O5A 110.3(3)
O5A C20A C22A 110.3(4)
O5A C20A C23A 100.8(4)
C22A C20A C23A 110.9(6)
O5A C20A C21A 111.2(4)
C22A C20A C21A 110.0(5)
C23A C20A C21A 113.3(5)
C20A C21A H21A 109.5
C20A C21A H21B 109.5
H21A C21A H21B 109.5
C20A C21A H21C 109.5
H21A C21A H21C 109.5
H21B C21A H21C 109.5
C20A C22A H22A 109.5
C20A C22A H22B 109.5
H22A C22A H22B 109.5
C20A C22A H22C 109.5
H22A C22A H22C 109.5
H22B C22A H22C 109.5
C20A C23A H23A 109.5
C20A C23A H23B 109.5
H23A C23A H23B 109.5
C20A C23A H23C 109.5
H23A C23A H23C 109.5
H23B C23A H23C 109.5
C8B N1B C9B 122.6(3)
C8B N1B H1B 118.7
C9B N1B H1B 118.7
C19B N2B C7B 122.0(3)
C19B N2B H2B 119.0
C7B N2B H2B 119.0
C14B O3B C15B 121.3(3)
C19B O5B C20B 120.0(3)
C2B C1B Cl2 111.4(3)
C2B C1B H1B1 109.3
Cl2 C1B H1B1 109.3
C2B C1B H1B2 109.3
Cl2 C1B H1B2 109.3
H1B1 C1B H1B2 108.0
C3B C2B C1B 121.8(3)
C3B C2B C5B 120.4(3)
C1B C2B C5B 117.8(3)
C2B C3B C4B 127.2(4)
C2B C3B H3B 116.4
C4B C3B H3B 116.4
C3B C4B H4B1 109.5
C3B C4B H4B2 109.5
H4B1 C4B H4B2 109.5
C3B C4B H4B3 109.5
H4B1 C4B H4B3 109.5
H4B2 C4B H4B3 109.5
C6B C5B C2B 113.2(3)
C6B C5B C7B 111.0(3)
C2B C5B C7B 112.7(3)
C6B C5B H5B 106.4
C2B C5B H5B 106.4
C7B C5B H5B 106.4
C5B C6B H6B1 109.5
C5B C6B H6B2 109.5
H6B1 C6B H6B2 109.5
C5B C6B H6B3 109.5
H6B1 C6B H6B3 109.5
H6B2 C6B H6B3 109.5
N2B C7B C8B 109.9(3)
N2B C7B C5B 108.6(3)
C8B C7B C5B 110.6(3)
N2B C7B H7B 109.2
C8B C7B H7B 109.2
C5B C7B H7B 109.2
O1B C8B N1B 122.7(4)
O1B C8B C7B 122.0(3)
N1B C8B C7B 115.3(3)
N1B C9B C14B 108.3(3)
N1B C9B C10B 115.9(3)
C14B C9B C10B 109.4(3)
N1B C9B H9B 107.7
C14B C9B H9B 107.7
C10B C9B H9B 107.7
C11B C10B C9B 119.8(5)
C11B C10B H10C 107.4
C9B C10B H10C 107.4
C11B C10B H10D 107.4
C9B C10B H10D 107.4
H10C C10B H10D 106.9
C10B C11B C13B 125.2(7)
C10B C11B C12B 111.6(8)
C13B C11B C12B 109.2(6)
C10B C11B H11B 102.6
C13B C11B H11B 102.6
C12B C11B H11B 102.6
C11B C12B H12D 109.5
C11B C12B H12E 109.5
H12D C12B H12E 109.5
C11B C12B H12F 109.5
H12D C12B H12F 109.5
H12E C12B H12F 109.5
C11B C13B H13D 109.5
C11B C13B H13E 109.5
H13D C13B H13E 109.5
C11B C13B H13F 109.5
H13D C13B H13F 109.5
H13E C13B H13F 109.5
O2B C14B O3B 125.7(4)
O2B C14B C9B 125.7(4)
O3B C14B C9B 108.6(3)
C17B C15B O3B 108.4(4)
C17B C15B C16B 114.0(5)
O3B C15B C16B 108.6(4)
C17B C15B C18B 113.0(5)
O3B C15B C18B 100.8(4)
C16B C15B C18B 111.1(5)
C15B C16B H16D 109.5
C15B C16B H16E 109.5
H16D C16B H16E 109.5
C15B C16B H16F 109.5
H16D C16B H16F 109.5
H16E C16B H16F 109.5
C15B C17B H17D 109.5
C15B C17B H17E 109.5
H17D C17B H17E 109.5
C15B C17B H17F 109.5
H17D C17B H17F 109.5
H17E C17B H17F 109.5
C15B C18B H18D 109.5
C15B C18B H18E 109.5
H18D C18B H18E 109.5
C15B C18B H18F 109.5
H18D C18B H18F 109.5
H18E C18B H18F 109.5
O4B C19B N2B 125.8(4)
O4B C19B O5B 124.4(4)
N2B C19B O5B 109.8(3)
O5B C20B C21B 110.2(4)
O5B C20B C23B 100.8(4)
C21B C20B C23B 111.1(5)
O5B C20B C22B 107.1(4)
C21B C20B C22B 115.4(5)
C23B C20B C22B 111.3(5)
C20B C21B H21D 109.5
C20B C21B H21E 109.5
H21D C21B H21E 109.5
C20B C21B H21F 109.5
H21D C21B H21F 109.5
H21E C21B H21F 109.5
C20B C22B H22D 109.5
C20B C22B H22E 109.5
H22D C22B H22E 109.5
C20B C22B H22F 109.5
H22D C22B H22F 109.5
H22E C22B H22F 109.5
C20B C23B H23D 109.5
C20B C23B H23E 109.5
H23D C23B H23E 109.5
C20B C23B H23F 109.5
H23D C23B H23F 109.5
H23E C23B H23F 109.5

loop_
_geom_bond_atom_site_label_1
_geom_bond_atom_site_label_2
_geom_bond_distance
Cl1 C1A 1.808(4)
N1A C8A 1.334(4)
N1A C9A 1.458(4)
N1A H1A 0.8800
N2A C19A 1.334(5)
N2A C7A 1.442(4)
N2A H2A 0.8800
O1A C8A 1.230(4)
O2A C14A 1.207(5)
O3A C14A 1.326(5)
O3A C15A 1.461(6)
O4A C19A 1.209(4)
O5A C19A 1.350(4)
O5A C20A 1.472(5)
C1A C2A 1.485(6)
C1A H1A1 0.9900
C1A H1A2 0.9900
C2A C3A 1.328(6)
C2A C5A 1.511(5)
C3A C4A 1.512(6)
C3A H3A 0.9500
C4A H4A1 0.9800
C4A H4A2 0.9800
C4A H4A3 0.9800
C5A C6A 1.530(6)
C5A C7A 1.541(5)
C5A H5A 1.0000
C6A H6A1 0.9800
C6A H6A2 0.9800
C6A H6A3 0.9800
C7A C8A 1.516(5)
C7A H7A 1.0000
C9A C14A 1.500(6)
C9A C10A 1.544(5)
C9A H9A 1.0000
C10A C11A 1.518(7)
C10A H10A 0.9900
C10A H10B 0.9900
C11A C13A 1.482(7)
C11A C12A 1.488(7)
C11A H11A 1.0000
C12A H12A 0.9800
C12A H12B 0.9800
C12A H12C 0.9800
C13A H13A 0.9800
C13A H13B 0.9800
C13A H13C 0.9800
C15A C18A 1.507(8)
C15A C16A 1.509(8)
C15A C17A 1.516(8)
C16A H16A 0.9800
C16A H16B 0.9800
C16A H16C 0.9800
C17A H17A 0.9800
C17A H17B 0.9800
C17A H17C 0.9800
C18A H18A 0.9800
C18A H18B 0.9800
C18A H18C 0.9800
C20A C22A 1.479(8)
C20A C23A 1.500(8)
C20A C21A 1.511(7)
C21A H21A 0.9800
C21A H21B 0.9800
C21A H21C 0.9800
C22A H22A 0.9800
C22A H22B 0.9800
C22A H22C 0.9800
C23A H23A 0.9800
C23A H23B 0.9800
C23A H23C 0.9800
Cl2 C1B 1.804(4)
N1B C8B 1.340(4)
N1B C9B 1.465(5)
N1B H1B 0.8800
N2B C19B 1.327(5)
N2B C7B 1.469(4)
N2B H2B 0.8800
O1B C8B 1.235(4)
O2B C14B 1.196(5)
O3B C14B 1.347(5)
O3B C15B 1.491(5)
O4B C19B 1.217(4)
O5B C19B 1.345(5)
O5B C20B 1.491(5)
C1B C2B 1.487(5)
C1B H1B1 0.9900
C1B H1B2 0.9900
C2B C3B 1.325(5)
C2B C5B 1.527(5)
C3B C4B 1.473(6)
C3B H3B 0.9500
C4B H4B1 0.9800
C4B H4B2 0.9800
C4B H4B3 0.9800
C5B C6B 1.503(5)
C5B C7B 1.561(5)
C5B H5B 1.0000
C6B H6B1 0.9800
C6B H6B2 0.9800
C6B H6B3 0.9800
C7B C8B 1.506(5)
C7B H7B 1.0000
C9B C14B 1.497(5)
C9B C10B 1.526(6)
C9B H9B 1.0000
C10B C11B 1.385(9)
C10B H10C 0.9900
C10B H10D 0.9900
C11B C13B 1.393(10)
C11B C12B 1.532(9)
C11B H11B 1.0000
C12B H12D 0.9800
C12B H12E 0.9800
C12B H12F 0.9800
C13B H13D 0.9800
C13B H13E 0.9800
C13B H13F 0.9800
C15B C17B 1.488(7)
C15B C16B 1.507(7)
C15B C18B 1.525(8)
C16B H16D 0.9800
C16B H16E 0.9800
C16B H16F 0.9800
C17B H17D 0.9800
C17B H17E 0.9800
C17B H17F 0.9800
C18B H18D 0.9800
C18B H18E 0.9800
C18B H18F 0.9800
C20B C21B 1.497(8)
C20B C23B 1.530(7)
C20B C22B 1.543(8)
C21B H21D 0.9800
C21B H21E 0.9800
C21B H21F 0.9800
C22B H22D 0.9800
C22B H22E 0.9800
C22B H22F 0.9800
C23B H23D 0.9800
C23B H23E 0.9800
C23B H23F 0.9800

loop_
_geom_hbond_atom_site_label_D
_geom_hbond_atom_site_label_H
_geom_hbond_atom_site_label_A
_geom_hbond_distance_DH
_geom_hbond_distance_HA
_geom_hbond_distance_DA
_geom_hbond_angle_DHA
_geom_hbond_site_symmetry_A
N1A H1A O1B 0.88 2.15 2.999(4) 162.5 2_654
N1B H1B O1A 0.88 2.19 3.047(4) 164.0 .
N2A H2A O4B 0.88 2.17 2.936(4) 144.8 .
N2B H2B O4A 0.88 2.23 2.956(4) 140.0 3_665
C4A H4A2 O2A 0.98 2.47 3.266(7) 138.2 .
C5B H5B O4A 1.00 2.60 3.452(5) 143.6 3_665
C6A H6A2 N2A 0.98 2.56 2.909(5) 100.9 .
C7A H7A O1B 1.00 2.48 3.387(4) 151.4 2_654
C7B H7B O1A 1.00 2.39 3.300(4) 150.8 .
C7B H7B O4B 1.00 2.44 2.837(4) 102.9 .
C1B H1B1 O1A 0.99 2.38 3.276(5) 150.4 .
C9A H9A O1A 1.00 2.41 2.796(4) 102.4 .
C9B H9B O1B 1.00 2.39 2.806(4) 104.3 .
C1B H1B2 O2B 0.99 2.48 3.306(5) 141.0 .
C10B H10D O3B 0.99 2.43 2.872(5) 106.5 .
C6B H6B2 N2B 0.98 2.62 2.985(5) 102.3 .
C16A H16A O2A 0.98 2.41 3.004(7) 118.3 .
C16B H16F O2B 0.98 2.53 2.976(6) 107.9 .
C17A H17C O2A 0.98 2.45 3.016(7) 116.4 .
C17B H17D O2B 0.98 2.46 3.001(7) 114.8 .
C21A H21A O4A 0.98 2.36 2.931(5) 116.4 .
C21B H21D O4B 0.98 2.45 2.969(6) 113.0 .
C22B H22F O4B 0.98 2.35 2.962(7) 120.0 .

loop_
_geom_torsion_atom_site_label_1
_geom_torsion_atom_site_label_2
_geom_torsion_atom_site_label_3
_geom_torsion_atom_site_label_4
_geom_torsion
Cl1 C1A C2A C3A -80.9(5)
Cl1 C1A C2A C5A 100.2(4)
C1A C2A C3A C4A 1.7(7)
C5A C2A C3A C4A -179.4(4)
C3A C2A C5A C6A 120.7(4)
C1A C2A C5A C6A -60.4(4)
C3A C2A C5A C7A -113.6(4)
C1A C2A C5A C7A 65.4(4)
C19A N2A C7A C8A -66.8(4)
C19A N2A C7A C5A 171.2(3)
C2A C5A C7A N2A 175.6(3)
C6A C5A C7A N2A -57.4(4)
C2A C5A C7A C8A 53.9(4)
C6A C5A C7A C8A -179.1(3)
C9A N1A C8A O1A -2.5(5)
C9A N1A C8A C7A 175.3(3)
N2A C7A C8A O1A -50.1(4)
C5A C7A C8A O1A 71.5(4)
N2A C7A C8A N1A 131.9(3)
C5A C7A C8A N1A -106.5(3)
C8A N1A C9A C14A -104.5(4)
C8A N1A C9A C10A 135.3(3)
N1A C9A C10A C11A -57.6(5)
C14A C9A C10A C11A -179.7(4)
C9A C10A C11A C13A 177.9(5)
C9A C10A C11A C12A -54.7(6)
C15A O3A C14A O2A -9.3(6)
C15A O3A C14A C9A 168.1(4)
N1A C9A C14A O2A -18.2(6)
C10A C9A C14A O2A 102.7(5)
N1A C9A C14A O3A 164.3(3)
C10A C9A C14A O3A -74.7(4)
C14A O3A C15A C18A -176.7(5)
C14A O3A C15A C16A 64.1(6)
C14A O3A C15A C17A -59.2(6)
C7A N2A C19A O4A -11.1(6)
C7A N2A C19A O5A 172.1(3)
C20A O5A C19A O4A 8.7(6)
C20A O5A C19A N2A -174.4(4)
C19A O5A C20A C22A -68.4(6)
C19A O5A C20A C23A 174.4(5)
C19A O5A C20A C21A 54.0(5)
Cl2 C1B C2B C3B -80.2(4)
Cl2 C1B C2B C5B 98.3(3)
C1B C2B C3B C4B 0.1(6)
C5B C2B C3B C4B -178.4(4)
C3B C2B C5B C6B 125.4(4)
C1B C2B C5B C6B -53.1(4)
C3B C2B C5B C7B -107.4(4)
C1B C2B C5B C7B 74.0(4)
C19B N2B C7B C8B -130.5(4)
C19B N2B C7B C5B 108.3(4)
C6B C5B C7B N2B -65.8(4)
C2B C5B C7B N2B 165.9(3)
C6B C5B C7B C8B 173.5(3)
C2B C5B C7B C8B 45.2(4)
C9B N1B C8B O1B -7.7(5)
C9B N1B C8B C7B 170.1(3)
N2B C7B C8B O1B -44.4(4)
C5B C7B C8B O1B 75.6(4)
N2B C7B C8B N1B 137.8(3)
C5B C7B C8B N1B -102.2(3)
C8B N1B C9B C14B -124.6(3)
C8B N1B C9B C10B 112.1(4)
N1B C9B C10B C11B -78.9(7)
C14B C9B C10B C11B 158.4(6)
C9B C10B C11B C13B -41.7(13)
C9B C10B C11B C12B -177.0(6)
C15B O3B C14B O2B -2.1(6)
C15B O3B C14B C9B 176.3(3)
N1B C9B C14B O2B -16.8(5)
C10B C9B C14B O2B 110.4(5)
N1B C9B C14B O3B 164.8(3)
C10B C9B C14B O3B -68.0(4)
C14B O3B C15B C17B 64.1(5)
C14B O3B C15B C16B -60.2(5)
C14B O3B C15B C18B -177.1(4)
C7B N2B C19B O4B 10.8(6)
C7B N2B C19B O5B -168.3(3)
C20B O5B C19B O4B -7.1(6)
C20B O5B C19B N2B 172.0(4)
C19B O5B C20B C21B 65.5(5)
C19B O5B C20B C23B -177.2(4)
C19B O5B C20B C22B -60.7(6)

loop_
_platon_squeeze_void_nr
_platon_squeeze_void_average_x
_platon_squeeze_void_average_y
_platon_squeeze_void_average_z
_platon_squeeze_void_volume
_platon_squeeze_void_count_electrons
1 0.091 0.226 0.307 73.4 12.4
2 0.135 0.909 0.640 72.9 2.3
3 0.145 0.798 0.089 33.1 9.4
4 0.202 0.346 0.756 34.3 3.4
5 0.653 0.855 0.422 33.1 1.5
6 0.774 0.865 0.973 73.0 19.6
